data_1553576
loop_
_publ_author_name
'Li, Jianxiao'
'Hu, Weigao'
'Li, Chunsheng'
'Yang, Shaorong'
'Wu, Wanqing'
'Jiang, Huanfeng'

_publ_section_title
;
 Palladium-catalyzed cascade reaction of haloalkynes with unactivated
 alkenes for assembly of functionalized oxetanes
;
_journal_issue 3
_journal_name_full 'Organic Chemistry Frontiers'
_journal_page_first 373
_journal_paper_doi 10.1039/C6QO00633G
_journal_volume 4
_journal_year 2017
_chemical_formula_moiety 'C21 H21 Cl F N O2'
_chemical_formula_sum 'C21 H21 Cl F N O2'
_chemical_formula_weight 373.84
_space_group_crystal_system monoclinic
_space_group_IT_number 14
_space_group_name_Hall '-P 2ybc'
_space_group_name_H-M_alt 'P 1 21/c 1'
_atom_sites_solution_hydrogens geom
_atom_sites_solution_primary iterative
_atom_sites_solution_secondary difmap
_audit_creation_date 2016-07-04
_audit_creation_method
;
Olex2 1.2
(compiled 2014.09.19 svn.r3010 for OlexSys, GUI svn.r4874)
;
_audit_update_record
;
2016-07-07 deposited with the CCDC.
2016-12-12 downloaded from the CCDC.
;
_cell_angle_alpha 90.00
_cell_angle_beta 104.752(3)
_cell_angle_gamma 90.00
_cell_formula_units_Z 4
_cell_length_a 9.4639(2)
_cell_length_b 21.8249(5)
_cell_length_c 9.3192(2)
_cell_measurement_reflns_used 7506
_cell_measurement_temperature 150.00(10)
_cell_measurement_theta_max 73.4360
_cell_measurement_theta_min 4.0510
_cell_volume 1861.42(7)
_computing_cell_refinement 'CrysAlisPro 1.171.38.43 (Rigaku OD, 2015)'
_computing_data_collection 'CrysAlisPro 1.171.38.43 (Rigaku OD, 2015)'
_computing_data_reduction 'CrysAlisPro 1.171.38.43 (Rigaku OD, 2015)'
_computing_molecular_graphics 'Olex2 (Dolomanov et al., 2009)'
_computing_publication_material 'Olex2 (Dolomanov et al., 2009)'
_computing_structure_refinement 'XL (Sheldrick, 2008)'
_computing_structure_solution 'olex2.solve (Bourhis et al., 2013)'
_diffrn_ambient_environment N~2~
_diffrn_ambient_temperature 150.00(10)
_diffrn_detector 'CCD plate'
_diffrn_detector_area_resol_mean 5.2913
_diffrn_detector_type AtlasS2
_diffrn_measured_fraction_theta_full 0.974
_diffrn_measured_fraction_theta_max 0.974
_diffrn_measurement_details
;
List of Runs (angles in degrees, time in seconds):

  # Type    Start    End  Width  t~exp~   \w     \q     \k     \f   Frames
#--------------------------------------------------------------------------
  1  \w   -115.00 -14.00   1.00    1.00    --  -41.89 -57.00 -90.00  101
  2  \w    -66.00  33.00   1.00    1.00    --  -41.89  37.00  60.00   99
  3  \w     23.00  98.00   1.00    1.00    --   41.89-125.00-180.00   75
  4  \w    -34.00  74.00   1.00    1.00    --   41.89 -77.00 120.00  108
  5  \w     82.00 178.00   1.00    1.28    --  107.79  45.00-120.00   96
  6  \w     82.00 178.00   1.00    1.28    --  107.79  45.00 -60.00   96
  7  \w     94.00 178.00   1.00    1.28    --  107.79 125.00-120.00   84
  8  \w     94.00 178.00   1.00    1.28    --  107.79 125.00  60.00   84
  9  \w     25.00 109.00   1.00    1.28    --  107.79 -94.00   0.00   84
 10  \w     25.00 109.00   1.00    1.28    --  107.79 -94.00  30.00   84
 11  \w     36.00 137.00   1.00    1.28    --  107.79 -61.00 150.00  101
 12  \w   -115.00 -14.00   1.00    1.00    --  -41.89 -57.00  60.00  101
;
_diffrn_measurement_device 'four-circle diffractometer'
_diffrn_measurement_device_type 'SuperNova, Dual, Cu at zero, AtlasS2'
_diffrn_measurement_method '\w scans'
_diffrn_orient_matrix_type 'CrysAlisPro convention (1999,Acta A55,543-557)'
_diffrn_orient_matrix_UB_11 0.1034517000
_diffrn_orient_matrix_UB_12 -0.0513593000
_diffrn_orient_matrix_UB_13 0.0773739000
_diffrn_orient_matrix_UB_21 -0.0948818000
_diffrn_orient_matrix_UB_22 -0.0477172000
_diffrn_orient_matrix_UB_23 -0.1029604000
_diffrn_orient_matrix_UB_31 0.0928421000
_diffrn_orient_matrix_UB_32 0.0084076000
_diffrn_orient_matrix_UB_33 -0.1124295000
_diffrn_radiation_monochromator mirror
_diffrn_radiation_probe x-ray
_diffrn_radiation_type CuK\a
_diffrn_radiation_wavelength 1.54184
_diffrn_reflns_av_R_equivalents 0.0246
_diffrn_reflns_av_unetI/netI 0.0220
_diffrn_reflns_limit_h_max 11
_diffrn_reflns_limit_h_min -10
_diffrn_reflns_limit_k_max 24
_diffrn_reflns_limit_k_min -26
_diffrn_reflns_limit_l_max 9
_diffrn_reflns_limit_l_min -11
_diffrn_reflns_number 12068
_diffrn_reflns_theta_full 74.11
_diffrn_reflns_theta_max 74.11
_diffrn_reflns_theta_min 4.05
_diffrn_source 'micro-focus sealed X-ray tube'
_diffrn_source_type 'SuperNova (Cu) X-ray Source'
_exptl_absorpt_coefficient_mu 2.024
_exptl_absorpt_correction_T_max 1.00000
_exptl_absorpt_correction_T_min 0.62988
_exptl_absorpt_correction_type multi-scan
_exptl_absorpt_process_details
;
CrysAlisPro 1.171.38.43 (Rigaku Oxford Diffraction, 2015)
Empirical absorption correction using spherical harmonics,
 implemented in SCALE3 ABSPACK scaling algorithm.
;
_exptl_crystal_colour colourless
_exptl_crystal_colour_primary colourless
_exptl_crystal_density_diffrn 1.334
_exptl_crystal_density_method 'not measured'
_exptl_crystal_description block
_exptl_crystal_F_000 784
_exptl_crystal_size_max 0.39
_exptl_crystal_size_mid 0.16
_exptl_crystal_size_min 0.11
_refine_diff_density_max 0.586
_refine_diff_density_min -0.377
_refine_diff_density_rms 0.054
_refine_ls_extinction_method none
_refine_ls_goodness_of_fit_ref 1.033
_refine_ls_hydrogen_treatment constr
_refine_ls_matrix_type full
_refine_ls_number_parameters 235
_refine_ls_number_reflns 3691
_refine_ls_number_restraints 0
_refine_ls_restrained_S_all 1.033
_refine_ls_R_factor_all 0.0476
_refine_ls_R_factor_gt 0.0446
_refine_ls_shift/su_max 0.001
_refine_ls_shift/su_mean 0.000
_refine_ls_structure_factor_coef Fsqd
_refine_ls_weighting_details 'calc w=1/[\s^2^(Fo^2^)+(0.0603P)^2^+1.2809P] where P=(Fo^2^+2Fc^2^)/3'
_refine_ls_weighting_scheme calc
_refine_ls_wR_factor_gt 0.1182
_refine_ls_wR_factor_ref 0.1209
_reflns_number_gt 3400
_reflns_number_total 3691
_reflns_threshold_expression >2sigma(I)
_cod_data_source_file c6qo00633g2.cif
_cod_data_source_block 1606227
_cod_original_cell_volume 1861.42(8)
_cod_database_code 1553576
_chemical_oxdiff_formula 'C20 H20 O6 N2 Cl F'
_chemical_oxdiff_usercomment CA-104
_reflns_odcompleteness_completeness 99.94
_reflns_odcompleteness_iscentric 1
_reflns_odcompleteness_theta 66.97
_olex2_refinement_description
;
1. Fixed Uiso
 At 1.2 times of:
  All C(H) groups, All C(H,H) groups, All N(H) groups
2.a Ternary CH refined with riding coordinates:
 C23(H23)
2.b Secondary CH2 refined with riding coordinates:
 C17(H17A,H17B), C20(H20A,H20B), C24(H24A,H24B), C25(H25A,H25B), C26(H26A,H26B)
2.c Aromatic/amide H refined with riding coordinates:
 N4(H4), C8(H8), C11(H11), C12(H12), C13(H13), C14(H14), C15(H15), C18(H18),
 C21(H21), C22(H22)
;
_olex2_submission_special_instructions 'No special instructions were received'
_oxdiff_exptl_absorpt_empirical_details
;
Empirical correction (ABSPACK) includes:
- Absorption correction using spherical harmonics
- Frame scaling
;
_oxdiff_exptl_absorpt_empirical_full_max 1.371
_oxdiff_exptl_absorpt_empirical_full_min 0.575

loop_
_space_group_symop_id
_space_group_symop_operation_xyz
1 'x, y, z'
2 '-x, y+1/2, -z+1/2'
3 '-x, -y, -z'
4 'x, -y-1/2, z-1/2'

loop_
_atom_site_label
_atom_site_type_symbol
_atom_site_fract_x
_atom_site_fract_y
_atom_site_fract_z
_atom_site_U_iso_or_equiv
_atom_site_adp_type
_atom_site_occupancy
_atom_site_calc_flag
_atom_site_refinement_flags_posn
Cl1 Cl 0.54598(5) 0.65687(2) 0.87485(6) 0.03620(16) Uani 1 d .
F2 F 0.11647(15) 1.05574(5) 0.65334(14) 0.0472(3) Uani 1 d .
O3 O 0.34014(19) 0.77464(6) 1.04518(15) 0.0415(4) Uani 1 d .
N4 N 0.38280(16) 0.78743(6) 0.81980(16) 0.0250(3) Uani 1 d .
H4 H 0.3703 0.7728 0.7318 0.030 Uiso 1 calc R
O5 O 0.01035(17) 0.77264(7) 0.7134(2) 0.0623(6) Uani 1 d .
C6 C 0.1970(2) 1.00464(8) 0.7035(2) 0.0301(4) Uani 1 d .
C7 C 0.36005(18) 0.90156(8) 0.80046(18) 0.0230(3) Uani 1 d .
C8 C 0.32623(18) 0.53550(8) 0.89232(19) 0.0251(4) Uani 1 d .
H8 H 0.3753 0.5410 0.9914 0.030 Uiso 1 calc R
C9 C 0.33509(19) 0.75543(8) 0.91945(19) 0.0248(4) Uani 1 d .
C10 C 0.30580(17) 0.58497(8) 0.79449(18) 0.0213(3) Uani 1 d .
C11 C 0.42230(19) 0.95958(8) 0.82689(19) 0.0254(4) Uani 1 d .
H11 H 0.5200 0.9633 0.8780 0.030 Uiso 1 calc R
C12 C 0.3410(2) 1.01190(8) 0.7783(2) 0.0288(4) Uani 1 d .
H12 H 0.3828 1.0507 0.7958 0.035 Uiso 1 calc R
C13 C 0.1307(2) 0.94841(9) 0.6759(2) 0.0307(4) Uani 1 d .
H13 H 0.0328 0.9451 0.6251 0.037 Uiso 1 calc R
C14 C 0.23505(19) 0.57602(8) 0.64541(19) 0.0267(4) Uani 1 d .
H14 H 0.2227 0.6087 0.5794 0.032 Uiso 1 calc R
C15 C 0.21381(19) 0.89648(8) 0.72574(19) 0.0269(4) Uani 1 d .
H15 H 0.1709 0.8579 0.7088 0.032 Uiso 1 calc R
C16 C 0.27320(18) 0.69331(8) 0.87083(18) 0.0231(3) Uani 1 d .
C17 C 0.4553(2) 0.84619(8) 0.8545(2) 0.0307(4) Uani 1 d .
H17A H 0.5383 0.8474 0.8113 0.037 Uiso 1 calc R
H17B H 0.4928 0.8492 0.9613 0.037 Uiso 1 calc R
C18 C 0.1832(2) 0.51857(9) 0.5956(2) 0.0311(4) Uani 1 d .
H18 H 0.1363 0.5127 0.4960 0.037 Uiso 1 calc R
C19 C 0.35662(18) 0.64740(7) 0.84650(18) 0.0219(3) Uani 1 d .
C20 C 0.1129(2) 0.68366(8) 0.8603(2) 0.0320(4) Uani 1 d .
H20A H 0.0888 0.7042 0.9433 0.038 Uiso 1 calc R
H20B H 0.0955 0.6402 0.8693 0.038 Uiso 1 calc R
C21 C 0.2734(2) 0.47817(8) 0.8416(2) 0.0310(4) Uani 1 d .
H21 H 0.2865 0.4452 0.9070 0.037 Uiso 1 calc R
C22 C 0.2008(2) 0.46972(9) 0.6935(2) 0.0331(4) Uani 1 d .
H22 H 0.1640 0.4313 0.6600 0.040 Uiso 1 calc R
C23 C 0.0096(2) 0.70735(10) 0.7151(3) 0.0411(5) Uani 1 d .
H23 H 0.0430 0.6920 0.6305 0.049 Uiso 1 calc R
C24 C -0.1487(2) 0.68879(11) 0.6969(3) 0.0542(6) Uani 1 d .
H24A H -0.1723 0.6522 0.6365 0.065 Uiso 1 calc R
H24B H -0.1688 0.6815 0.7924 0.065 Uiso 1 calc R
C25 C -0.1326(3) 0.79552(11) 0.6836(4) 0.0575(7) Uani 1 d .
H25A H -0.1455 0.8288 0.6124 0.069 Uiso 1 calc R
H25B H -0.1535 0.8107 0.7739 0.069 Uiso 1 calc R
C26 C -0.2327(3) 0.74287(13) 0.6210(4) 0.0725(9) Uani 1 d .
H26A H -0.3261 0.7467 0.6453 0.087 Uiso 1 calc R
H26B H -0.2490 0.7402 0.5141 0.087 Uiso 1 calc R

loop_
_atom_site_aniso_label
_atom_site_aniso_U_11
_atom_site_aniso_U_22
_atom_site_aniso_U_33
_atom_site_aniso_U_23
_atom_site_aniso_U_13
_atom_site_aniso_U_12
Cl1 0.0213(2) 0.0220(2) 0.0629(3) -0.00602(19) 0.0062(2) 0.00037(15)
F2 0.0561(8) 0.0257(6) 0.0536(7) 0.0023(5) 0.0028(6) 0.0161(5)
O3 0.0732(11) 0.0271(7) 0.0273(7) -0.0034(5) 0.0186(7) 0.0017(7)
N4 0.0321(8) 0.0179(7) 0.0248(7) 0.0001(5) 0.0070(6) 0.0003(6)
O5 0.0318(8) 0.0314(8) 0.1120(15) 0.0234(9) -0.0033(9) -0.0026(6)
C6 0.0403(10) 0.0205(9) 0.0298(9) 0.0013(7) 0.0093(7) 0.0089(7)
C7 0.0269(8) 0.0200(8) 0.0230(8) -0.0003(6) 0.0081(6) -0.0012(6)
C8 0.0272(8) 0.0229(8) 0.0255(8) 0.0027(7) 0.0072(7) 0.0016(7)
C9 0.0298(9) 0.0187(8) 0.0260(8) 0.0022(6) 0.0071(7) 0.0065(7)
C10 0.0201(7) 0.0197(8) 0.0252(8) 0.0004(6) 0.0081(6) 0.0012(6)
C11 0.0267(8) 0.0235(9) 0.0266(8) -0.0016(7) 0.0078(7) -0.0052(7)
C12 0.0403(10) 0.0176(8) 0.0302(9) -0.0028(7) 0.0124(7) -0.0055(7)
C13 0.0263(9) 0.0304(10) 0.0335(9) -0.0010(7) 0.0043(7) 0.0018(7)
C14 0.0272(8) 0.0272(9) 0.0255(8) 0.0022(7) 0.0065(7) 0.0008(7)
C15 0.0281(9) 0.0206(8) 0.0308(9) -0.0017(7) 0.0054(7) -0.0040(7)
C16 0.0283(9) 0.0195(8) 0.0222(8) 0.0050(6) 0.0077(6) 0.0031(6)
C17 0.0278(9) 0.0204(9) 0.0412(10) 0.0009(7) 0.0036(8) -0.0010(7)
C18 0.0276(9) 0.0365(10) 0.0287(9) -0.0067(7) 0.0061(7) -0.0042(8)
C19 0.0224(8) 0.0202(8) 0.0225(8) 0.0017(6) 0.0047(6) 0.0005(6)
C20 0.0293(9) 0.0236(9) 0.0474(11) 0.0054(8) 0.0177(8) 0.0045(7)
C21 0.0342(10) 0.0215(9) 0.0393(10) 0.0053(7) 0.0130(8) -0.0011(7)
C22 0.0311(9) 0.0254(9) 0.0446(11) -0.0087(8) 0.0129(8) -0.0075(7)
C23 0.0310(10) 0.0299(10) 0.0616(14) 0.0097(9) 0.0103(9) 0.0040(8)
C24 0.0344(11) 0.0368(12) 0.0869(18) 0.0134(12) 0.0074(11) -0.0029(9)
C25 0.0415(13) 0.0343(12) 0.096(2) 0.0128(12) 0.0162(13) 0.0086(10)
C26 0.0356(13) 0.0474(15) 0.126(3) 0.0279(16) 0.0049(14) 0.0011(11)

loop_
_atom_type_symbol
_atom_type_description
_atom_type_scat_dispersion_real
_atom_type_scat_dispersion_imag
_atom_type_scat_source
C C 0.0181 0.0091 'International Tables Vol C Tables 4.2.6.8 and 6.1.1.4'
H H 0.0000 0.0000 'International Tables Vol C Tables 4.2.6.8 and 6.1.1.4'
N N 0.0311 0.0180 'International Tables Vol C Tables 4.2.6.8 and 6.1.1.4'
O O 0.0492 0.0322 'International Tables Vol C Tables 4.2.6.8 and 6.1.1.4'
F F 0.0727 0.0534 'International Tables Vol C Tables 4.2.6.8 and 6.1.1.4'
Cl Cl 0.3639 0.7018 'International Tables Vol C Tables 4.2.6.8 and 6.1.1.4'

loop_
_geom_angle_atom_site_label_1
_geom_angle_atom_site_label_2
_geom_angle_atom_site_label_3
_geom_angle
C9 N4 H4 118.9
C9 N4 C17 122.27(15)
C17 N4 H4 118.9
C25 O5 C23 110.57(17)
F2 C6 C12 118.38(17)
F2 C6 C13 118.52(17)
C13 C6 C12 123.10(17)
C11 C7 C17 118.53(15)
C15 C7 C11 119.02(16)
C15 C7 C17 122.46(15)
C10 C8 H8 120.0
C21 C8 H8 120.0
C21 C8 C10 119.91(16)
O3 C9 N4 123.16(17)
O3 C9 C16 120.76(16)
N4 C9 C16 116.08(15)
C8 C10 C19 121.18(15)
C14 C10 C8 119.64(16)
C14 C10 C19 119.18(15)
C7 C11 H11 119.4
C12 C11 C7 121.12(16)
C12 C11 H11 119.4
C6 C12 C11 117.84(16)
C6 C12 H12 121.1
C11 C12 H12 121.1
C6 C13 H13 120.9
C6 C13 C15 118.25(17)
C15 C13 H13 120.9
C10 C14 H14 120.0
C18 C14 C10 120.06(16)
C18 C14 H14 120.0
C7 C15 C13 120.68(16)
C7 C15 H15 119.7
C13 C15 H15 119.7
C9 C16 C20 117.01(15)
C19 C16 C9 121.94(16)
C19 C16 C20 120.93(16)
N4 C17 C7 115.02(15)
N4 C17 H17A 108.5
N4 C17 H17B 108.5
C7 C17 H17A 108.5
C7 C17 H17B 108.5
H17A C17 H17B 107.5
C14 C18 H18 119.9
C14 C18 C22 120.28(17)
C22 C18 H18 119.9
C10 C19 Cl1 112.99(12)
C16 C19 Cl1 120.87(13)
C16 C19 C10 126.15(15)
C16 C20 H20A 108.7
C16 C20 H20B 108.7
C16 C20 C23 114.31(15)
H20A C20 H20B 107.6
C23 C20 H20A 108.7
C23 C20 H20B 108.7
C8 C21 H21 119.9
C8 C21 C22 120.21(17)
C22 C21 H21 119.9
C18 C22 C21 119.88(17)
C18 C22 H22 120.1
C21 C22 H22 120.1
O5 C23 C20 109.95(18)
O5 C23 H23 109.2
O5 C23 C24 105.82(17)
C20 C23 H23 109.2
C24 C23 C20 113.25(19)
C24 C23 H23 109.2
C23 C24 H24A 111.1
C23 C24 H24B 111.1
H24A C24 H24B 109.0
C26 C24 C23 103.47(19)
C26 C24 H24A 111.1
C26 C24 H24B 111.1
O5 C25 H25A 110.4
O5 C25 H25B 110.4
O5 C25 C26 106.5(2)
H25A C25 H25B 108.6
C26 C25 H25A 110.4
C26 C25 H25B 110.4
C24 C26 C25 102.2(2)
C24 C26 H26A 111.3
C24 C26 H26B 111.3
C25 C26 H26A 111.3
C25 C26 H26B 111.3
H26A C26 H26B 109.2

loop_
_geom_bond_atom_site_label_1
_geom_bond_atom_site_label_2
_geom_bond_distance
Cl1 C19 1.7558(17)
F2 C6 1.365(2)
O3 C9 1.234(2)
N4 H4 0.8600
N4 C9 1.329(2)
N4 C17 1.452(2)
O5 C23 1.425(3)
O5 C25 1.402(3)
C6 C12 1.373(3)
C6 C13 1.373(3)
C7 C11 1.392(2)
C7 C15 1.386(2)
C7 C17 1.515(2)
C8 H8 0.9300
C8 C10 1.394(2)
C8 C21 1.385(3)
C9 C16 1.501(2)
C10 C14 1.394(2)
C10 C19 1.485(2)
C11 H11 0.9300
C11 C12 1.387(3)
C12 H12 0.9300
C13 H13 0.9300
C13 C15 1.390(3)
C14 H14 0.9300
C14 C18 1.383(3)
C15 H15 0.9300
C16 C19 1.330(2)
C16 C20 1.510(2)
C17 H17A 0.9700
C17 H17B 0.9700
C18 H18 0.9300
C18 C22 1.385(3)
C20 H20A 0.9700
C20 H20B 0.9700
C20 C23 1.543(3)
C21 H21 0.9300
C21 C22 1.389(3)
C22 H22 0.9300
C23 H23 0.9800
C23 C24 1.520(3)
C24 H24A 0.9700
C24 H24B 0.9700
C24 C26 1.497(3)
C25 H25A 0.9700
C25 H25B 0.9700
C25 C26 1.509(4)
C26 H26A 0.9700
C26 H26B 0.9700

loop_
_geom_torsion_atom_site_label_1
_geom_torsion_atom_site_label_2
_geom_torsion_atom_site_label_3
_geom_torsion_atom_site_label_4
_geom_torsion
F2 C6 C12 C11 -179.12(15)
F2 C6 C13 C15 179.26(16)
O3 C9 C16 C19 -111.4(2)
O3 C9 C16 C20 64.6(2)
N4 C9 C16 C19 68.6(2)
N4 C9 C16 C20 -115.34(17)
O5 C23 C24 C26 24.1(3)
O5 C25 C26 C24 30.8(3)
C6 C13 C15 C7 -0.4(3)
C7 C11 C12 C6 0.2(3)
C8 C10 C14 C18 1.1(3)
C8 C10 C19 Cl1 77.10(18)
C8 C10 C19 C16 -103.0(2)
C8 C21 C22 C18 1.0(3)
C9 N4 C17 C7 -101.00(19)
C9 C16 C19 Cl1 1.6(2)
C9 C16 C19 C10 -178.24(15)
C9 C16 C20 C23 82.0(2)
C10 C8 C21 C22 0.4(3)
C10 C14 C18 C22 0.2(3)
C11 C7 C15 C13 0.9(3)
C11 C7 C17 N4 -178.80(15)
C12 C6 C13 C15 -0.2(3)
C13 C6 C12 C11 0.3(3)
C14 C10 C19 Cl1 -103.60(16)
C14 C10 C19 C16 76.3(2)
C14 C18 C22 C21 -1.3(3)
C15 C7 C11 C12 -0.8(3)
C15 C7 C17 N4 1.1(3)
C16 C20 C23 O5 -70.5(2)
C16 C20 C23 C24 171.41(18)
C17 N4 C9 O3 4.7(3)
C17 N4 C9 C16 -175.28(15)
C17 C7 C11 C12 179.11(16)
C17 C7 C15 C13 -178.96(17)
C19 C10 C14 C18 -178.16(16)
C19 C16 C20 C23 -102.0(2)
C20 C16 C19 Cl1 -174.28(13)
C20 C16 C19 C10 5.9(3)
C20 C23 C24 C26 144.6(2)
C21 C8 C10 C14 -1.4(3)
C21 C8 C10 C19 177.86(16)
C23 O5 C25 C26 -16.3(3)
C23 C24 C26 C25 -32.7(3)
C25 O5 C23 C20 -127.6(2)
C25 O5 C23 C24 -5.0(3)
